data_1546720
loop_
_publ_author_name
'Filali Baba, Yassir'
'Kandri Rodi, Youssef'
'Hayani, Sonia'
'Jasinski, Jerry P.'
'Kaur, Manpreet'
'Essassi, El Mokhtar'

_publ_section_title
;
 Ethyl 1-methyl-2-oxo-1,2-dihydroquinoline-4-carboxylate
;
_journal_coeditor_code SJ4124
_journal_issue 6
_journal_name_full IUCrData
_journal_page_first x170917
_journal_paper_doi 10.1107/S2414314617009178
_journal_volume 2
_journal_year 2017
_chemical_formula_iupac 'C13 H13 N O3'
_chemical_formula_moiety 'C13 H13 N O3'
_chemical_formula_sum 'C13 H13 N O3'
_chemical_formula_weight 231.24
_chemical_name_systematic
;
Ethyl 1-methyl-2-oxo-1,2-dihydroquinoline-4-carboxylate
;
_space_group_crystal_system orthorhombic
_space_group_IT_number 62
_space_group_name_Hall '-P 2ac 2n'
_space_group_name_H-M_alt 'P n m a'
_symmetry_space_group_name_Hall '-P 2ac 2n'
_symmetry_space_group_name_H-M 'P n m a'
_atom_sites_solution_hydrogens geom
_atom_sites_solution_primary dual
_audit_creation_method
;
Olex2 1.2
(compiled 2017.03.28 svn.r3405 for OlexSys, GUI svn.r5337)
;
_cell_angle_alpha 90
_cell_angle_beta 90
_cell_angle_gamma 90
_cell_formula_units_Z 4
_cell_length_a 12.2269(4)
_cell_length_b 6.7034(3)
_cell_length_c 14.0817(5)
_cell_measurement_reflns_used 2463
_cell_measurement_temperature 293(2)
_cell_measurement_theta_max 71.5340
_cell_measurement_theta_min 4.7530
_cell_volume 1154.16(8)
_computing_cell_refinement
;
CrysAlis PRO (Rigaku Oxford Diffraction, 2015)
;
_computing_data_collection
;
CrysAlis PRO (Rigaku Oxford Diffraction, 2015)
;
_computing_data_reduction
;
CrysAlis PRO (Rigaku Oxford Diffraction, 2015)
;
_computing_molecular_graphics
;
<i>OLEX2</i> (Dolomanov <i>et al.</i>,  2009)
;
_computing_publication_material
;
<i>OLEX2</i> (Dolomanov <i>et al.</i>,  2009)
;
_computing_structure_refinement
;
SHELXL2014 (Sheldrick, 2015b)
;
_computing_structure_solution
;
SHELXT (Sheldrick, 2015a)
;
_diffrn_ambient_temperature 293(2)
_diffrn_detector_area_resol_mean 16.0416
_diffrn_measured_fraction_theta_full 0.999
_diffrn_measured_fraction_theta_max 0.996
_diffrn_measurement_device 'four-circle diffractometer'
_diffrn_measurement_device_type 'Rigaku Oxford Diffraction'
_diffrn_measurement_method '\w scans'
_diffrn_radiation_monochromator graphite
_diffrn_radiation_type CuK\a
_diffrn_radiation_wavelength 1.54184
_diffrn_reflns_av_R_equivalents 0.0379
_diffrn_reflns_limit_h_max 15
_diffrn_reflns_limit_h_min -14
_diffrn_reflns_limit_k_max 8
_diffrn_reflns_limit_k_min -5
_diffrn_reflns_limit_l_max 17
_diffrn_reflns_limit_l_min -15
_diffrn_reflns_number 6979
_diffrn_reflns_theta_full 67.684
_diffrn_reflns_theta_max 71.449
_diffrn_reflns_theta_min 4.790
_exptl_absorpt_coefficient_mu 0.784
_exptl_absorpt_correction_T_max 1.00000
_exptl_absorpt_correction_T_min 0.75116
_exptl_absorpt_correction_type multi-scan
_exptl_absorpt_process_details
;
(CrysAlis PRO; Rigaku Oxford Diffraction, 2015)
;
_exptl_crystal_colour yellow
_exptl_crystal_density_diffrn 1.331
_exptl_crystal_description plate
_exptl_crystal_F_000 488
_exptl_crystal_size_max 0.16
_exptl_crystal_size_mid 0.12
_exptl_crystal_size_min 0.04
_refine_diff_density_max 0.284
_refine_diff_density_min -0.151
_refine_ls_extinction_method none
_refine_ls_goodness_of_fit_ref 1.053
_refine_ls_hydrogen_treatment constr
_refine_ls_matrix_type full
_refine_ls_number_parameters 105
_refine_ls_number_reflns 1219
_refine_ls_number_restraints 0
_refine_ls_restrained_S_all 1.053
_refine_ls_R_factor_all 0.0503
_refine_ls_R_factor_gt 0.0419
_refine_ls_shift/su_max 0.000
_refine_ls_shift/su_mean 0.000
_refine_ls_structure_factor_coef Fsqd
_refine_ls_weighting_details 'w=1/[\s^2^(Fo^2^)+(0.0710P)^2^+0.1102P] where P=(Fo^2^+2Fc^2^)/3'
_refine_ls_weighting_scheme calc
_refine_ls_wR_factor_gt 0.1125
_refine_ls_wR_factor_ref 0.1189
_reflns_number_gt 1036
_reflns_number_total 1219
_reflns_threshold_expression 'I > 2\s(I)'
_cod_data_source_file sj4124sup1.cif
_cod_data_source_block I
_cod_database_code 1546720
_shelx_space_group_comment
;
The symmetry employed for this shelxl refinement is uniquely defined
by the following loop, which should always be used as a source of
symmetry information in preference to the above space-group names.
They are only intended as comments.
;
_shelxl_version_number 2014/6

loop_
_space_group_symop_operation_xyz
'x, y, z'
'-x+1/2, -y, z+1/2'
'-x, y+1/2, -z'
'x+1/2, -y+1/2, -z+1/2'
'-x, -y, -z'
'x-1/2, y, -z-1/2'
'x, -y-1/2, z'
'-x-1/2, y-1/2, z-1/2'

loop_
_atom_site_type_symbol
_atom_site_label
_atom_site_fract_x
_atom_site_fract_y
_atom_site_fract_z
_atom_site_U_iso_or_equiv
_atom_site_adp_type
_atom_site_calc_flag
_atom_site_occupancy
_atom_site_disorder_assembly
_atom_site_disorder_group
O O1 0.36454(11) 0.2500 0.25521(9) 0.0580(4) Uani d 1 . .
O O2 0.36344(10) 0.2500 0.67503(9) 0.0544(4) Uani d 1 . .
O O3 0.22613(9) 0.2500 0.57140(8) 0.0446(4) Uani d 1 . .
N N1 0.52409(11) 0.2500 0.33834(9) 0.0352(4) Uani d 1 . .
C C1 0.41212(13) 0.2500 0.33222(12) 0.0386(4) Uani d 1 . .
C C2 0.35321(13) 0.2500 0.42157(12) 0.0367(4) Uani d 1 . .
H H2 0.2772 0.2500 0.4198 0.044 Uiso calc 1 . .
C C3 0.40269(13) 0.2500 0.50701(11) 0.0313(4) Uani d 1 . .
C C4 0.52145(12) 0.2500 0.51177(11) 0.0303(4) Uani d 1 . .
C C5 0.58205(13) 0.2500 0.59667(12) 0.0370(4) Uani d 1 . .
H H5 0.5454 0.2500 0.6546 0.044 Uiso calc 1 . .
C C6 0.69501(14) 0.2500 0.59553(13) 0.0439(4) Uani d 1 . .
H H6 0.7339 0.2500 0.6523 0.053 Uiso calc 1 . .
C C7 0.75009(14) 0.2500 0.50994(13) 0.0447(4) Uani d 1 . .
H H7 0.8262 0.2500 0.5096 0.054 Uiso calc 1 . .
C C8 0.69445(13) 0.2500 0.42541(12) 0.0390(4) Uani d 1 . .
H H8 0.7328 0.2500 0.3684 0.047 Uiso calc 1 . .
C C9 0.57974(13) 0.2500 0.42483(11) 0.0312(4) Uani d 1 . .
C C10 0.33175(13) 0.2500 0.59438(12) 0.0346(4) Uani d 1 . .
C C11 0.14893(14) 0.2500 0.64993(14) 0.0491(5) Uani d 1 . .
H H11A 0.1592 0.3675 0.6891 0.059 Uiso calc 0.5 . .
H H11B 0.1592 0.1325 0.6891 0.059 Uiso calc 0.5 . .
C C12 0.03753(17) 0.2500 0.60706(19) 0.0834(9) Uani d 1 . .
H H12A 0.0232 0.3779 0.5790 0.125 Uiso calc 0.5 A -1
H H12B -0.0158 0.2236 0.6555 0.125 Uiso calc 0.5 A -1
H H12C 0.0334 0.1485 0.5591 0.125 Uiso calc 0.5 A -1
C C13 0.58549(16) 0.2500 0.24866(12) 0.0499(5) Uani d 1 . .
H H13A 0.6393 0.1458 0.2500 0.075 Uiso calc 0.5 B -1
H H13B 0.6212 0.3764 0.2406 0.075 Uiso calc 0.5 B -1
H H13C 0.5361 0.2278 0.1967 0.075 Uiso calc 0.5 B -1

loop_
_atom_site_aniso_label
_atom_site_aniso_U_11
_atom_site_aniso_U_22
_atom_site_aniso_U_33
_atom_site_aniso_U_12
_atom_site_aniso_U_13
_atom_site_aniso_U_23
O1 0.0450(7) 0.0960(12) 0.0330(7) 0.000 -0.0106(5) 0.000
O2 0.0409(7) 0.0905(11) 0.0318(7) 0.000 0.0003(5) 0.000
O3 0.0309(6) 0.0647(8) 0.0380(7) 0.000 0.0030(4) 0.000
N1 0.0342(7) 0.0434(8) 0.0281(7) 0.000 0.0005(5) 0.000
C1 0.0354(9) 0.0466(9) 0.0339(8) 0.000 -0.0076(6) 0.000
C2 0.0281(7) 0.0452(9) 0.0368(9) 0.000 -0.0027(6) 0.000
C3 0.0312(8) 0.0308(8) 0.0319(8) 0.000 -0.0011(6) 0.000
C4 0.0305(8) 0.0282(8) 0.0323(8) 0.000 -0.0019(6) 0.000
C5 0.0353(9) 0.0441(9) 0.0318(8) 0.000 -0.0025(6) 0.000
C6 0.0376(9) 0.0556(11) 0.0385(9) 0.000 -0.0116(7) 0.000
C7 0.0265(7) 0.0562(11) 0.0514(10) 0.000 -0.0044(7) 0.000
C8 0.0321(8) 0.0469(10) 0.0379(9) 0.000 0.0034(6) 0.000
C9 0.0310(8) 0.0303(8) 0.0324(8) 0.000 -0.0031(6) 0.000
C10 0.0310(8) 0.0353(8) 0.0376(8) 0.000 -0.0003(6) 0.000
C11 0.0355(9) 0.0700(13) 0.0418(10) 0.000 0.0086(7) 0.000
C12 0.0352(11) 0.149(3) 0.0661(16) 0.000 0.0053(10) 0.000
C13 0.0450(10) 0.0733(13) 0.0313(9) 0.000 0.0031(7) 0.000

loop_
_atom_type_symbol
_atom_type_description
_atom_type_scat_dispersion_real
_atom_type_scat_dispersion_imag
_atom_type_scat_source
C C 0.0181 0.0091 'International Tables Vol C Tables 4.2.6.8 and 6.1.1.4'
H H 0.0000 0.0000 'International Tables Vol C Tables 4.2.6.8 and 6.1.1.4'
N N 0.0311 0.0180 'International Tables Vol C Tables 4.2.6.8 and 6.1.1.4'
O O 0.0492 0.0322 'International Tables Vol C Tables 4.2.6.8 and 6.1.1.4'

loop_
_geom_angle_atom_site_label_1
_geom_angle_atom_site_label_2
_geom_angle_atom_site_label_3
_geom_angle
C10 O3 C11 116.42(13)
C1 N1 C9 122.79(13)
C1 N1 C13 117.13(13)
C9 N1 C13 120.08(14)
O1 C1 N1 121.81(15)
O1 C1 C2 122.00(15)
N1 C1 C2 116.19(14)
C1 C2 H2 118.2
C3 C2 C1 123.52(15)
C3 C2 H2 118.2
C2 C3 C4 119.33(14)
C2 C3 C10 118.12(14)
C4 C3 C10 122.55(13)
C5 C4 C3 124.43(14)
C5 C4 C9 118.00(14)
C9 C4 C3 117.57(13)
C4 C5 H5 119.4
C6 C5 C4 121.12(15)
C6 C5 H5 119.4
C5 C6 H6 120.1
C7 C6 C5 119.86(15)
C7 C6 H6 120.1
C6 C7 H7 119.5
C8 C7 C6 121.05(16)
C8 C7 H7 119.5
C7 C8 H8 120.0
C7 C8 C9 120.08(15)
C9 C8 H8 120.0
N1 C9 C4 120.60(14)
N1 C9 C8 119.52(13)
C8 C9 C4 119.88(13)
O2 C10 O3 122.91(15)
O2 C10 C3 125.97(14)
O3 C10 C3 111.12(13)
O3 C11 H11A 110.4
O3 C11 H11B 110.4
O3 C11 C12 106.58(17)
H11A C11 H11B 108.6
C12 C11 H11A 110.4
C12 C11 H11B 110.4
C11 C12 H12A 109.5
C11 C12 H12B 109.5
C11 C12 H12C 109.5
H12A C12 H12B 109.5
H12A C12 H12C 109.5
H12B C12 H12C 109.5
N1 C13 H13A 109.5
N1 C13 H13B 109.5
N1 C13 H13C 109.5
H13A C13 H13B 109.5
H13A C13 H13C 109.5
H13B C13 H13C 109.5

loop_
_geom_bond_atom_site_label_1
_geom_bond_atom_site_label_2
_geom_bond_distance
O1 C1 1.231(2)
O2 C10 1.200(2)
O3 C10 1.3312(19)
O3 C11 1.454(2)
N1 C1 1.372(2)
N1 C9 1.3952(19)
N1 C13 1.469(2)
C1 C2 1.450(2)
C2 H2 0.9300
C2 C3 1.347(2)
C3 C4 1.454(2)
C3 C10 1.505(2)
C4 C5 1.407(2)
C4 C9 1.417(2)
C5 H5 0.9300
C5 C6 1.381(2)
C6 H6 0.9300
C6 C7 1.381(3)
C7 H7 0.9300
C7 C8 1.371(2)
C8 H8 0.9300
C8 C9 1.403(2)
C11 H11A 0.9700
C11 H11B 0.9700
C11 C12 1.490(3)
C12 H12A 0.9600
C12 H12B 0.9600
C12 H12C 0.9600
C13 H13A 0.9600
C13 H13B 0.9600
C13 H13C 0.9600

loop_
_geom_hbond_atom_site_label_D
_geom_hbond_atom_site_label_H
_geom_hbond_atom_site_label_A
_geom_hbond_site_symmetry_A
_geom_hbond_distance_DH
_geom_hbond_distance_HA
_geom_hbond_distance_DA
_geom_hbond_angle_DHA
C5 H5 O2 . 0.93 2.24 2.892(2) 126.2
C8 H8 O1 4 0.93 2.37 3.285(2) 167.5

_cod_database_fobs_code 1546720
